data_7225695
loop_
_publ_author_name
'Sovago, Ioana'
'Thomas, Lynne H.'
'Adam, Martin S.'
'Capelli, Silvia C.'
'Wilson, Chick C.'
'Farrugia, Louis J.'

_publ_section_title
;
 High resolution X-ray and neutron diffraction studies on molecular
 complexes of chloranilic acid and lutidines
;
_journal_issue 30
_journal_name_full CrystEngComm
_journal_page_first 5697
_journal_paper_doi 10.1039/C6CE01065B
_journal_volume 18
_journal_year 2016
_chemical_formula_moiety
;
C6 Cl2 O4, 0.5(C6 H4 Cl2 O4), C7 H10 N
;
_chemical_formula_sum 'C16 H12 Cl3 N O6'
_chemical_formula_weight 420.62
_chemical_name_systematic
;
 ?
;
_space_group_crystal_system triclinic
_space_group_IT_number 2
_space_group_name_Hall '-P 1'
_space_group_name_H-M_alt 'P -1'
_symmetry_space_group_name_Hall '-P 1'
_symmetry_space_group_name_H-M 'P -1'
_atom_sites_solution_hydrogens geom
_atom_sites_solution_primary direct
_atom_sites_solution_secondary difmap
_audit_update_record
;
2016-05-04 deposited with the CCDC.
2016-06-13 downloaded from the CCDC.
;
_cell_angle_alpha 71.632(2)
_cell_angle_beta 88.044(2)
_cell_angle_gamma 86.436(2)
_cell_formula_units_Z 2
_cell_length_a 8.0154(3)
_cell_length_b 9.3997(3)
_cell_length_c 11.8524(5)
_cell_measurement_reflns_used 4974
_cell_measurement_temperature 100(2)
_cell_measurement_theta_max 30.23
_cell_measurement_theta_min 1.811
_cell_measurement_wavelength 0.71073
_cell_volume 845.75(6)
_computing_cell_refinement 'HKL Scalepack (Otwinowski & Minor 1997)'
_computing_data_collection 'Collect (Bruker AXS BV, 1997-2004)'
_computing_data_reduction 'HKL Denzo and Scalepack (Otwinowski & Minor 1997)'
_computing_molecular_graphics 'Ortep-3 for Windows (Farrugia, 1997)'
_computing_publication_material 'WinGX publication routines (Farrugia, 1999)'
_computing_structure_refinement 'SHELXL-97 (Sheldrick, 2008)'
_computing_structure_solution 'SHELXS-97 (Sheldrick, 2008)'
_diffrn_ambient_temperature 100(2)
_diffrn_detector 'CCD plate'
_diffrn_detector_area_resol_mean 9
_diffrn_measured_fraction_theta_full 1
_diffrn_measured_fraction_theta_max 0.988
_diffrn_measurement_device '95mm CCD camera on \k-goniostat'
_diffrn_measurement_device_type KappaCCD
_diffrn_measurement_method 'CCD rotation images, thick slices'
_diffrn_orient_matrix_type 'by Bruker AXS Collect from scalepack cell'
_diffrn_orient_matrix_UB_11 0.0082621
_diffrn_orient_matrix_UB_12 -0.0382719
_diffrn_orient_matrix_UB_13 -0.0698410
_diffrn_orient_matrix_UB_21 0.1197947
_diffrn_orient_matrix_UB_22 -0.0328348
_diffrn_orient_matrix_UB_23 0.0184451
_diffrn_orient_matrix_UB_31 -0.0347857
_diffrn_orient_matrix_UB_32 -0.1002994
_diffrn_orient_matrix_UB_33 0.0518375
_diffrn_radiation_monochromator graphite
_diffrn_radiation_probe x-ray
_diffrn_radiation_type MoK\a
_diffrn_radiation_wavelength 0.71073
_diffrn_reflns_av_R_equivalents 0.0837
_diffrn_reflns_av_unetI/netI 0.038
_diffrn_reflns_Laue_measured_fraction_full 1
_diffrn_reflns_Laue_measured_fraction_max 0.988
_diffrn_reflns_limit_h_max 11
_diffrn_reflns_limit_h_min -11
_diffrn_reflns_limit_k_max 13
_diffrn_reflns_limit_k_min -12
_diffrn_reflns_limit_l_max 16
_diffrn_reflns_limit_l_min 0
_diffrn_reflns_number 4974
_diffrn_reflns_point_group_measured_fraction_full 1
_diffrn_reflns_point_group_measured_fraction_max 0.988
_diffrn_reflns_reduction_process
;
 Scaled and merged with Sortav
 R.H. Blessing, (1987) Cryst. Rev. 1, 3-58
 R.H. Blessing, (1989) J. Appl. Cryst. 22, 396-397
;
_diffrn_reflns_theta_full 25.242
_diffrn_reflns_theta_max 30.23
_diffrn_reflns_theta_min 1.81
_exptl_absorpt_coefficient_mu 0.577
_exptl_absorpt_correction_T_max 0.7457
_exptl_absorpt_correction_T_min 0.5090
_exptl_absorpt_correction_type multi-scan
_exptl_absorpt_process_details 'SADABS, Bruker(2001)'
_exptl_crystal_colour purple
_exptl_crystal_density_diffrn 1.652
_exptl_crystal_density_method 'not measured'
_exptl_crystal_description prism
_exptl_crystal_F_000 428
_exptl_crystal_size_max 0.31
_exptl_crystal_size_mid 0.22
_exptl_crystal_size_min 0.20
_refine_diff_density_max 0.609
_refine_diff_density_min -0.526
_refine_diff_density_rms 0.062
_refine_ls_extinction_method none
_refine_ls_goodness_of_fit_ref 1.04
_refine_ls_hydrogen_treatment refall
_refine_ls_matrix_type full
_refine_ls_number_constraints 0
_refine_ls_number_parameters 283
_refine_ls_number_reflns 4974
_refine_ls_number_restraints 0
_refine_ls_restrained_S_all 1.04
_refine_ls_R_factor_all 0.0452
_refine_ls_R_factor_gt 0.0332
_refine_ls_shift/su_max 0
_refine_ls_shift/su_mean 0
_refine_ls_structure_factor_coef Fsqd
_refine_ls_weighting_details 'w=1/[\s^2^(Fo^2^)+(0.0286P)^2^+0.4974P] where P=(Fo^2^+2Fc^2^)/3'
_refine_ls_weighting_scheme calc
_refine_ls_wR_factor_gt 0.0775
_refine_ls_wR_factor_ref 0.0814
_reflns_Friedel_coverage 0
_reflns_number_gt 4125
_reflns_number_total 4974
_reflns_threshold_expression 'I > 2\s(I)'
_cod_data_source_file c6ce01065b3.cif
_cod_data_source_block 6_shelx
_cod_depositor_comments
;
The following automatic conversions were performed:

'_space_group_crystal_system' value 'Triclinic' changed to
'triclinic' according to
/usr/data/users/saulius/crontab/automatic-downloads/rss-feeds/RSC/lib/dictionaries/cif_core.dic
dictionary named 'cif_core.dic' version 2.4.2 from 2011-04-26.

Automatic conversion script
Id: cif_fix_values 4268 2015-11-12 08:31:59Z antanas 

 Adding full bibliography for 7225667--7225698.cif.
;
_cod_database_code 7225695

loop_
_space_group_symop_operation_xyz
'x, y, z'
'-x, -y, -z'

loop_
_atom_site_label
_atom_site_type_symbol
_atom_site_fract_x
_atom_site_fract_y
_atom_site_fract_z
_atom_site_U_iso_or_equiv
_atom_site_adp_type
_atom_site_occupancy
_atom_site_site_symmetry_order
_atom_site_calc_flag
Cl1 Cl 0.36765(5) 0.29834(4) 0.75146(3) 0.02226(9) Uani 1 1 d
Cl2 Cl 0.29218(5) 0.53590(4) 0.16058(3) 0.02230(9) Uani 1 1 d
Cl3 Cl 0.13189(4) 0.13193(4) 0.02046(3) 0.01906(8) Uani 1 1 d
O2 O 0.53239(14) 0.19825(11) 0.55901(10) 0.0222(2) Uani 1 1 d
O3 O 0.65796(19) 0.36418(13) 0.35386(12) 0.0389(3) Uani 1 1 d
O12 O 0.29788(13) 0.58424(12) -0.10124(10) 0.0213(2) Uani 1 1 d
O13 O -0.05363(15) 0.44513(12) 0.23787(9) 0.0228(2) Uani 1 1 d
O32 O 0.24451(13) -0.13412(12) -0.05166(10) 0.0209(2) Uani 1 1 d
O33 O 0.44558(13) 0.25605(11) 0.06558(10) 0.0194(2) Uani 1 1 d
N125 N 0.73639(16) 0.02885(14) 0.45787(11) 0.0191(2) Uani 1 1 d
C121 C 0.8956(2) -0.04520(18) 0.31235(14) 0.0231(3) Uani 1 1 d
C122 C 0.94820(19) -0.17922(17) 0.39923(15) 0.0226(3) Uani 1 1 d
C123 C 0.8879(2) -0.20464(17) 0.51449(14) 0.0232(3) Uani 1 1 d
C124 C 0.7798(2) -0.09995(17) 0.54404(13) 0.0205(3) Uani 1 1 d
C126 C 0.7905(2) 0.05692(17) 0.34426(14) 0.0214(3) Uani 1 1 d
C22 C 1.0639(2) -0.2924(2) 0.3664(2) 0.0329(4) Uani 1 1 d
C24 C 0.7079(2) -0.1250(2) 0.66618(15) 0.0274(3) Uani 1 1 d
C111 C 0.43694(18) 0.40934(15) 0.61299(13) 0.0178(3) Uani 1 1 d
C112 C 0.51411(18) 0.33752(16) 0.53636(13) 0.0177(3) Uani 1 1 d
C113 C 0.58468(19) 0.43474(16) 0.41596(13) 0.0208(3) Uani 1 1 d
C211 C 0.13201(18) 0.51595(15) 0.07445(13) 0.0179(3) Uani 1 1 d
C212 C 0.16212(17) 0.54331(14) -0.04945(12) 0.0154(3) Uani 1 1 d
C213 C -0.02202(18) 0.47394(14) 0.12534(12) 0.0156(3) Uani 1 1 d
C311 C 0.33378(16) 0.06172(15) 0.01355(12) 0.0151(2) Uani 1 1 d
C312 C 0.35807(17) -0.07085(15) -0.02502(12) 0.0151(2) Uani 1 1 d
C313 C 0.46510(17) 0.13213(15) 0.03474(12) 0.0151(2) Uani 1 1 d
H121 H 0.930(2) -0.026(2) 0.2351(18) 0.022(5) Uiso 1 1 d
H123 H 0.918(2) -0.296(2) 0.5741(18) 0.025(5) Uiso 1 1 d
H125 H 0.673(3) 0.102(3) 0.476(2) 0.038(6) Uiso 1 1 d
H126 H 0.754(2) 0.152(2) 0.2906(18) 0.027(5) Uiso 1 1 d
H22A H 1.103(3) -0.369(3) 0.435(2) 0.052(7) Uiso 1 1 d
H22B H 1.008(3) -0.341(3) 0.325(2) 0.056(8) Uiso 1 1 d
H22C H 1.154(3) -0.244(3) 0.319(2) 0.052(7) Uiso 1 1 d
H24A H 0.788(3) -0.171(3) 0.724(2) 0.048(7) Uiso 1 1 d
H24B H 0.613(3) -0.188(3) 0.678(2) 0.047(7) Uiso 1 1 d
H24C H 0.671(3) -0.029(3) 0.680(2) 0.055(7) Uiso 1 1 d
H33 H 0.536(3) 0.293(2) 0.0689(19) 0.030(5) Uiso 1 1 d
H13 H -0.196(6) 0.418(6) 0.263(5) 0.169(19) Uiso 1 1 d

loop_
_atom_site_aniso_label
_atom_site_aniso_U_11
_atom_site_aniso_U_22
_atom_site_aniso_U_33
_atom_site_aniso_U_23
_atom_site_aniso_U_13
_atom_site_aniso_U_12
Cl1 0.02855(19) 0.01706(16) 0.01831(16) -0.00154(12) 0.00565(13) -0.00411(13)
Cl2 0.02144(17) 0.02177(17) 0.02542(18) -0.00927(14) -0.00743(13) -0.00053(13)
Cl3 0.01203(15) 0.01824(15) 0.02726(18) -0.00799(13) 0.00097(12) 0.00035(11)
O2 0.0262(5) 0.0138(5) 0.0242(5) -0.0030(4) 0.0054(4) -0.0015(4)
O3 0.0608(9) 0.0176(5) 0.0338(7) -0.0048(5) 0.0283(6) -0.0014(5)
O12 0.0188(5) 0.0190(5) 0.0251(5) -0.0052(4) -0.0002(4) -0.0043(4)
O13 0.0294(6) 0.0235(5) 0.0157(5) -0.0058(4) -0.0011(4) -0.0041(4)
O32 0.0151(5) 0.0189(5) 0.0303(6) -0.0095(4) -0.0027(4) -0.0018(4)
O33 0.0164(5) 0.0160(5) 0.0283(6) -0.0105(4) 0.0011(4) -0.0019(4)
N125 0.0222(6) 0.0155(5) 0.0195(6) -0.0053(5) -0.0008(5) -0.0014(5)
C121 0.0259(8) 0.0249(7) 0.0207(7) -0.0101(6) 0.0021(6) -0.0042(6)
C122 0.0207(7) 0.0213(7) 0.0284(8) -0.0115(6) -0.0023(6) -0.0006(5)
C123 0.0255(8) 0.0201(7) 0.0230(7) -0.0057(6) -0.0050(6) 0.0021(6)
C124 0.0242(7) 0.0185(6) 0.0186(7) -0.0053(5) -0.0025(5) -0.0013(5)
C126 0.0255(7) 0.0191(7) 0.0191(7) -0.0049(5) -0.0007(6) -0.0033(6)
C22 0.0290(9) 0.0329(9) 0.0417(11) -0.0199(8) -0.0015(8) 0.0054(7)
C24 0.0376(9) 0.0236(8) 0.0180(7) -0.0031(6) 0.0013(6) 0.0017(7)
C111 0.0194(6) 0.0156(6) 0.0156(6) -0.0011(5) 0.0040(5) -0.0026(5)
C112 0.0166(6) 0.0158(6) 0.0187(7) -0.0025(5) 0.0013(5) -0.0023(5)
C113 0.0227(7) 0.0167(6) 0.0204(7) -0.0030(5) 0.0062(5) -0.0010(5)
C211 0.0190(7) 0.0149(6) 0.0215(7) -0.0078(5) -0.0055(5) 0.0004(5)
C212 0.0154(6) 0.0113(6) 0.0191(6) -0.0045(5) 0.0015(5) -0.0001(5)
C213 0.0199(6) 0.0119(6) 0.0148(6) -0.0039(5) 0.0002(5) -0.0004(5)
C311 0.0122(6) 0.0138(6) 0.0179(6) -0.0036(5) 0.0015(5) 0.0007(4)
C312 0.0137(6) 0.0132(6) 0.0167(6) -0.0022(5) -0.0002(5) -0.0006(5)
C313 0.0147(6) 0.0134(6) 0.0164(6) -0.0036(5) 0.0013(5) -0.0004(5)

loop_
_atom_type_symbol
_atom_type_description
_atom_type_scat_dispersion_real
_atom_type_scat_dispersion_imag
_atom_type_scat_source
C C 0.0033 0.0016 'International Tables Vol C Tables 4.2.6.8 and 6.1.1.4'
H H 0 0 'International Tables Vol C Tables 4.2.6.8 and 6.1.1.4'
N N 0.0061 0.0033 'International Tables Vol C Tables 4.2.6.8 and 6.1.1.4'
O O 0.0106 0.006 'International Tables Vol C Tables 4.2.6.8 and 6.1.1.4'
Cl Cl 0.1484 0.1585 'International Tables Vol C Tables 4.2.6.8 and 6.1.1.4'

loop_
_geom_angle_atom_site_label_1
_geom_angle_atom_site_label_2
_geom_angle_atom_site_label_3
_geom_angle
_geom_angle_site_symmetry_1
_geom_angle_site_symmetry_3
C213 O13 H13 113(2) . .
C313 O33 H33 112.4(14) . .
C126 N125 C124 122.28(13) . .
C126 N125 H125 117.7(14) . .
C124 N125 H125 119.9(14) . .
C126 C121 C122 119.45(15) . .
C126 C121 H121 119.6(12) . .
C122 C121 H121 120.9(12) . .
C123 C122 C121 118.16(14) . .
C123 C122 C22 121.48(15) . .
C121 C122 C22 120.35(16) . .
C122 C123 C124 121.16(14) . .
C122 C123 H123 119.8(12) . .
C124 C123 H123 119.1(12) . .
N125 C124 C123 118.37(14) . .
N125 C124 C24 118.77(14) . .
C123 C124 C24 122.85(14) . .
N125 C126 C121 120.55(14) . .
N125 C126 H126 115.4(12) . .
C121 C126 H126 124.0(12) . .
C122 C22 H22A 111.0(15) . .
C122 C22 H22B 110.4(16) . .
H22A C22 H22B 105(2) . .
C122 C22 H22C 110.3(15) . .
H22A C22 H22C 111(2) . .
H22B C22 H22C 109(2) . .
C124 C24 H24A 110.6(15) . .
C124 C24 H24B 109.8(14) . .
H24A C24 H24B 110(2) . .
C124 C24 H24C 111.9(15) . .
H24A C24 H24C 106(2) . .
H24B C24 H24C 109(2) . .
C113 C111 C112 123.16(13) 2_666 .
C113 C111 Cl1 118.76(11) 2_666 .
C112 C111 Cl1 118.07(11) . .
O2 C112 C111 124.54(13) . .
O2 C112 C113 116.81(13) . .
C111 C112 C113 118.64(12) . .
O3 C113 C111 126.29(14) . 2_666
O3 C113 C112 115.55(13) . .
C111 C113 C112 118.16(13) 2_666 .
C213 C211 C212 121.03(13) . .
C213 C211 Cl2 120.26(11) . .
C212 C211 Cl2 118.71(11) . .
O12 C212 C211 124.10(13) . .
O12 C212 C213 116.99(12) . 2_565
C211 C212 C213 118.90(12) . 2_565
O13 C213 C211 123.00(13) . .
O13 C213 C212 116.92(12) . 2_565
C211 C213 C212 120.07(12) . 2_565
C313 C311 C312 121.17(12) . .
C313 C311 Cl3 121.50(11) . .
C312 C311 Cl3 117.16(10) . .
O32 C312 C311 123.99(13) . .
O32 C312 C313 117.96(12) . 2_655
C311 C312 C313 118.04(11) . 2_655
O33 C313 C311 122.04(12) . .
O33 C313 C312 117.25(12) . 2_655
C311 C313 C312 120.72(12) . 2_655

loop_
_geom_bond_atom_site_label_1
_geom_bond_atom_site_label_2
_geom_bond_distance
_geom_bond_site_symmetry_2
Cl1 C111 1.7381(14) .
Cl2 C211 1.7221(14) .
Cl3 C311 1.7185(13) .
O2 C112 1.2508(17) .
O3 C113 1.2476(19) .
O12 C212 1.2516(17) .
O13 C213 1.2939(17) .
O13 H13 1.19(5) .
O32 C312 1.2195(17) .
O33 C313 1.3254(16) .
O33 H33 0.83(2) .
N125 C126 1.349(2) .
N125 C124 1.3500(19) .
N125 H125 0.91(2) .
C121 C126 1.372(2) .
C121 C122 1.404(2) .
C121 H121 0.911(19) .
C122 C123 1.386(2) .
C122 C22 1.502(2) .
C123 C124 1.390(2) .
C123 H123 0.95(2) .
C124 C24 1.493(2) .
C126 H126 0.96(2) .
C22 H22A 0.95(3) .
C22 H22B 0.91(3) .
C22 H22C 0.95(3) .
C24 H24A 0.94(3) .
C24 H24B 0.97(3) .
C24 H24C 0.99(3) .
C111 C113 1.3968(19) 2_666
C111 C112 1.400(2) .
C112 C113 1.542(2) .
C113 C111 1.3968(19) 2_666
C211 C213 1.380(2) .
C211 C212 1.424(2) .
C212 C213 1.5099(19) 2_565
C213 C212 1.5099(19) 2_565
C311 C313 1.3485(19) .
C311 C312 1.4568(19) .
C312 C313 1.5110(18) 2_655
C313 C312 1.5110(18) 2_655

loop_
_geom_torsion_atom_site_label_1
_geom_torsion_atom_site_label_2
_geom_torsion_atom_site_label_3
_geom_torsion_atom_site_label_4
_geom_torsion
_geom_torsion_site_symmetry_1
_geom_torsion_site_symmetry_4
C126 C121 C122 C123 1.5(2) . .
C126 C121 C122 C22 -179.74(15) . .
C121 C122 C123 C124 -0.7(2) . .
C22 C122 C123 C124 -179.49(16) . .
C126 N125 C124 C123 1.9(2) . .
C126 N125 C124 C24 -177.14(15) . .
C122 C123 C124 N125 -0.9(2) . .
C122 C123 C124 C24 178.08(16) . .
C124 N125 C126 C121 -1.2(2) . .
C122 C121 C126 N125 -0.6(2) . .
C113 C111 C112 O2 -178.61(15) 2_666 .
Cl1 C111 C112 O2 2.3(2) . .
C113 C111 C112 C113 2.3(2) 2_666 .
Cl1 C111 C112 C113 -176.76(11) . .
O2 C112 C113 O3 -2.0(2) . .
C111 C112 C113 O3 177.16(15) . .
O2 C112 C113 C111 178.66(14) . 2_666
C111 C112 C113 C111 -2.2(2) . 2_666
C213 C211 C212 O12 178.67(13) . .
Cl2 C211 C212 O12 -1.46(19) . .
C213 C211 C212 C213 0.2(2) . 2_565
Cl2 C211 C212 C213 -179.96(9) . 2_565
C212 C211 C213 O13 178.59(13) . .
Cl2 C211 C213 O13 -1.28(19) . .
C212 C211 C213 C212 -0.2(2) . 2_565
Cl2 C211 C213 C212 179.96(10) . 2_565
C313 C311 C312 O32 -175.84(14) . .
Cl3 C311 C312 O32 -0.39(19) . .
C313 C311 C312 C313 3.0(2) . 2_655
Cl3 C311 C312 C313 178.48(10) . 2_655
C312 C311 C313 O33 177.44(13) . .
Cl3 C311 C313 O33 2.2(2) . .
C312 C311 C313 C312 -3.1(2) . 2_655
Cl3 C311 C313 C312 -178.36(10) . 2_655
